data_7029174
loop_
_publ_author_name
'Levason, William'
'Reid, Gillian'
'Trayer, Jonathan'
'Zhang, Wenjian'

_publ_section_title
;
 Synthesis, properties and structures of NbOF3 complexes and comparisons
 with NbOCl3 analogues.
;
_journal_issue 9
_journal_name_full 'Dalton transactions (Cambridge, England : 2003)'
_journal_page_first 3649
_journal_page_last 3659
_journal_paper_doi 10.1039/c3dt53322k
_journal_volume 43
_journal_year 2014
_chemical_formula_moiety 'C25 H22 F3 Nb O3 P2'
_chemical_formula_sum 'C25 H22 F3 Nb O3 P2'
_chemical_formula_weight 582.28
_chemical_name_systematic
; 
 trifluoro-(bis(diphenylphosphino)methane dioxide)-oxidoniobium(V) 
;
_space_group_crystal_system monoclinic
_space_group_IT_number 14
_space_group_name_Hall '-P 2yn'
_space_group_name_H-M_alt 'P 1 21/n 1'
_symmetry_space_group_name_Hall '-P 2yn'
_symmetry_space_group_name_H-M 'P 1 21/n 1'
_atom_sites_solution_hydrogens geom
_atom_sites_solution_primary direct
_atom_sites_solution_secondary difmap
_audit_creation_date 2013-11-15
_audit_creation_method 'SHELXL-97 + hand edit'
_cell_angle_alpha 90.00
_cell_angle_beta 97.173(19)
_cell_angle_gamma 90.00
_cell_formula_units_Z 4
_cell_length_a 13.154(8)
_cell_length_b 10.967(6)
_cell_length_c 17.248(10)
_cell_measurement_reflns_used 7848
_cell_measurement_temperature 100(2)
_cell_measurement_theta_max 34.6
_cell_measurement_theta_min 2.2
_cell_volume 2469(2)
_computing_cell_refinement 'CrystalClear-SM Expert 2.0 r13 (Rigaku, 2011)'
_computing_data_collection 'CrystalClear-SM Expert 2.0 r13 (Rigaku, 2011)'
_computing_data_reduction 'CrystalClear-SM Expert 2.0 r13 (Rigaku, 2011)'
_computing_molecular_graphics 'ORTEP-III (Farrugia, 1997)'
_computing_structure_refinement 'SHELXL-97 (Sheldrick, 2008)'
_computing_structure_solution 'SHELXS-97 (Sheldrick, 1997)'
_diffrn_ambient_temperature 100(2)
_diffrn_detector 'CCD plate'
_diffrn_detector_type 'Rigaku HG Saturn724+ (2x2 bin mode)'
_diffrn_measured_fraction_theta_full 0.986
_diffrn_measured_fraction_theta_max 0.986
_diffrn_measurement_device 'Four-circle \k diffractometer'
_diffrn_measurement_device_type 'Rigaku AFC12 '
_diffrn_measurement_method 'Profile data from \w-scans'
_diffrn_radiation_collimation 'Confocal mirrors, VHF VariMax '
_diffrn_radiation_type MoK\a
_diffrn_radiation_wavelength 0.71073
_diffrn_reflns_av_R_equivalents 0.0915
_diffrn_reflns_av_unetI/netI 0.0989
_diffrn_reflns_limit_h_max 16
_diffrn_reflns_limit_h_min -16
_diffrn_reflns_limit_k_max 13
_diffrn_reflns_limit_k_min -13
_diffrn_reflns_limit_l_max 21
_diffrn_reflns_limit_l_min -17
_diffrn_reflns_number 15969
_diffrn_reflns_theta_full 26.00
_diffrn_reflns_theta_max 26.00
_diffrn_reflns_theta_min 2.79
_diffrn_source 'Rotating anode X-ray tube'
_diffrn_source_type 'Rigaku FR-E+ Superbright'
_diffrn_standards_number 0
_exptl_absorpt_coefficient_mu 0.665
_exptl_absorpt_correction_T_max 1.000
_exptl_absorpt_correction_T_min 0.643
_exptl_absorpt_correction_type multi-scan
_exptl_absorpt_process_details
;Jacobson, R.A. (1998). REQAB. Private communication to the 
 Rigaku Corporation, Tokyo, Japan. 
;
_exptl_crystal_colour colourless
_exptl_crystal_density_diffrn 1.567
_exptl_crystal_density_method 'not measured'
_exptl_crystal_description block
_exptl_crystal_F_000 1176
_exptl_crystal_size_max 0.08
_exptl_crystal_size_mid 0.07
_exptl_crystal_size_min 0.06
_refine_diff_density_max 1.230
_refine_diff_density_min -0.913
_refine_diff_density_rms 0.134
_refine_ls_extinction_method none
_refine_ls_goodness_of_fit_ref 1.132
_refine_ls_hydrogen_treatment constr
_refine_ls_matrix_type full
_refine_ls_number_parameters 307
_refine_ls_number_reflns 4794
_refine_ls_number_restraints 0
_refine_ls_restrained_S_all 1.132
_refine_ls_R_factor_all 0.0982
_refine_ls_R_factor_gt 0.0770
_refine_ls_shift/su_max 0.000
_refine_ls_shift/su_mean 0.000
_refine_ls_structure_factor_coef Fsqd
_refine_ls_weighting_details 'w=1/[\s^2^(Fo^2^)+(0.0790P)^2^+0.0000P] where P=(Fo^2^+2Fc^2^)/3'
_refine_ls_weighting_scheme calc
_refine_ls_wR_factor_gt 0.1725
_refine_ls_wR_factor_ref 0.1854
_reflns_number_gt 3837
_reflns_number_total 4794
_reflns_threshold_expression I>2\s(I)
_cod_data_source_file c3dt53322k.txt
_cod_data_source_block 13rwz1017
_cod_depositor_comments
;
The following automatic conversions were performed:

data name '_iucr_refine_instruction_details' was replaced with
'_iucr_refine_instructions_details' as specified in the replacement
file 'data/replacement-values/replacement_tags.lst'.

Automatic conversion script
Id: cif_correct_tags 9268 2022-04-12 08:56:07Z antanas 
;
_cod_original_cell_volume 2469(3)
_cod_database_code 7029174

loop_
_symmetry_equiv_pos_as_xyz
'x, y, z'
'-x+1/2, y+1/2, -z+1/2'
'-x, -y, -z'
'x-1/2, -y-1/2, z-1/2'

loop_
_atom_site_label
_atom_site_type_symbol
_atom_site_fract_x
_atom_site_fract_y
_atom_site_fract_z
_atom_site_U_iso_or_equiv
_atom_site_adp_type
_atom_site_occupancy
_atom_site_symmetry_multiplicity
_atom_site_calc_flag
_atom_site_refinement_flags
Nb1 Nb 0.98709(4) -0.01329(4) 0.81684(3) 0.0332(2) Uani 1 1 d .
P1 P 0.91564(10) 0.22258(12) 0.68682(8) 0.0230(3) Uani 1 1 d .
P2 P 0.86848(9) 0.25696(12) 0.85112(8) 0.0207(3) Uani 1 1 d .
F1 F 1.0141(3) -0.1431(3) 0.7540(2) 0.0507(10) Uani 1 1 d .
F2 F 1.1234(2) 0.0506(3) 0.8275(2) 0.0373(8) Uani 1 1 d .
F3 F 0.8372(2) -0.0267(3) 0.7923(2) 0.0357(8) Uani 1 1 d .
O1 O 0.9651(3) 0.1007(3) 0.7070(2) 0.0272(8) Uani 1 1 d .
O2 O 0.9500(3) 0.1602(3) 0.8670(2) 0.0231(8) Uani 1 1 d .
O3 O 0.9935(3) -0.0862(3) 0.9097(2) 0.0338(9) Uani 1 1 d .
C1 C 0.8558(4) 0.2216(5) 0.5870(3) 0.0259(12) Uani 1 1 d .
C2 C 0.8780(4) 0.1245(6) 0.5398(3) 0.0345(14) Uani 1 1 d .
H2 H 0.9206 0.0595 0.5607 0.041 Uiso 1 1 calc R
C3 C 0.8365(5) 0.1243(7) 0.4604(4) 0.0470(18) Uani 1 1 d .
H3 H 0.8508 0.0588 0.4274 0.056 Uiso 1 1 calc R
C4 C 0.7749(5) 0.2195(8) 0.4310(4) 0.052(2) Uani 1 1 d .
H4 H 0.7487 0.2202 0.3771 0.063 Uiso 1 1 calc R
C5 C 0.7507(5) 0.3140(6) 0.4784(4) 0.0447(17) Uani 1 1 d .
H5 H 0.7059 0.3772 0.4577 0.054 Uiso 1 1 calc R
C6 C 0.7919(4) 0.3160(6) 0.5560(4) 0.0370(15) Uani 1 1 d .
H6 H 0.7767 0.3818 0.5885 0.044 Uiso 1 1 calc R
C7 C 1.0087(4) 0.3434(5) 0.6990(3) 0.0229(11) Uani 1 1 d .
C8 C 1.1122(4) 0.3111(5) 0.7149(3) 0.0284(12) Uani 1 1 d .
H8 H 1.1317 0.2276 0.7179 0.034 Uiso 1 1 calc R
C9 C 1.1867(4) 0.4022(5) 0.7264(3) 0.0296(13) Uani 1 1 d .
H9 H 1.2570 0.3809 0.7370 0.036 Uiso 1 1 calc R
C10 C 1.1577(4) 0.5237(5) 0.7222(3) 0.0347(14) Uani 1 1 d .
H10 H 1.2088 0.5853 0.7298 0.042 Uiso 1 1 calc R
C11 C 1.0557(4) 0.5569(5) 0.7071(3) 0.0321(13) Uani 1 1 d .
H11 H 1.0367 0.6405 0.7049 0.039 Uiso 1 1 calc R
C12 C 0.9809(4) 0.4661(5) 0.6950(3) 0.0290(13) Uani 1 1 d .
H12 H 0.9108 0.4881 0.6839 0.035 Uiso 1 1 calc R
C13 C 0.8170(3) 0.2567(4) 0.7487(3) 0.0187(10) Uani 1 1 d .
H13A H 0.7868 0.3376 0.7344 0.022 Uiso 1 1 calc R
H13B H 0.7618 0.1951 0.7397 0.022 Uiso 1 1 calc R
C14 C 0.7636(4) 0.2306(5) 0.9062(3) 0.0260(12) Uani 1 1 d .
C15 C 0.6653(4) 0.2801(5) 0.8833(3) 0.0304(13) Uani 1 1 d .
H15 H 0.6527 0.3274 0.8370 0.037 Uiso 1 1 calc R
C16 C 0.5878(5) 0.2595(6) 0.9285(4) 0.0429(16) Uani 1 1 d .
H16 H 0.5217 0.2933 0.9138 0.052 Uiso 1 1 calc R
C17 C 0.6067(5) 0.1888(6) 0.9959(4) 0.0446(16) Uani 1 1 d .
H17 H 0.5533 0.1753 1.0272 0.054 Uiso 1 1 calc R
C18 C 0.7022(5) 0.1379(6) 1.0179(4) 0.0423(16) Uani 1 1 d .
H18 H 0.7135 0.0893 1.0637 0.051 Uiso 1 1 calc R
C19 C 0.7813(4) 0.1576(5) 0.9735(3) 0.0295(12) Uani 1 1 d .
H19 H 0.8468 0.1222 0.9883 0.035 Uiso 1 1 calc R
C20 C 0.9234(4) 0.4036(5) 0.8752(3) 0.0214(11) Uani 1 1 d .
C21 C 0.8652(4) 0.5110(5) 0.8676(3) 0.0263(12) Uani 1 1 d .
H21 H 0.7936 0.5074 0.8512 0.032 Uiso 1 1 calc R
C22 C 0.9130(4) 0.6225(5) 0.8841(3) 0.0291(13) Uani 1 1 d .
H22 H 0.8739 0.6955 0.8781 0.035 Uiso 1 1 calc R
C23 C 1.0179(4) 0.6284(5) 0.9094(3) 0.0285(12) Uani 1 1 d .
H23 H 1.0502 0.7051 0.9202 0.034 Uiso 1 1 calc R
C24 C 1.0747(4) 0.5219(5) 0.9186(3) 0.0264(12) Uani 1 1 d .
H24 H 1.1457 0.5258 0.9369 0.032 Uiso 1 1 calc R
C25 C 1.0289(4) 0.4095(5) 0.9014(3) 0.0269(12) Uani 1 1 d .
H25 H 1.0686 0.3370 0.9072 0.032 Uiso 1 1 calc R

loop_
_atom_site_aniso_label
_atom_site_aniso_U_11
_atom_site_aniso_U_22
_atom_site_aniso_U_33
_atom_site_aniso_U_23
_atom_site_aniso_U_13
_atom_site_aniso_U_12
Nb1 0.0243(3) 0.0230(3) 0.0475(4) 0.0007(2) -0.0140(2) 0.0012(2)
P1 0.0207(7) 0.0272(7) 0.0199(8) -0.0016(5) -0.0020(5) -0.0026(6)
P2 0.0181(6) 0.0243(7) 0.0181(8) -0.0003(5) -0.0040(5) 0.0006(5)
F1 0.062(2) 0.038(2) 0.046(3) -0.0113(16) -0.0156(19) 0.0095(18)
F2 0.0216(16) 0.0446(19) 0.043(2) -0.0118(16) -0.0060(14) 0.0056(15)
F3 0.0279(17) 0.0381(19) 0.038(2) 0.0048(14) -0.0067(15) -0.0080(14)
O1 0.028(2) 0.0280(19) 0.024(2) -0.0020(16) -0.0007(16) 0.0027(16)
O2 0.0240(18) 0.0205(18) 0.023(2) -0.0028(14) -0.0041(15) 0.0025(15)
O3 0.047(2) 0.024(2) 0.026(2) 0.0027(16) -0.0109(18) 0.0053(18)
C1 0.022(3) 0.037(3) 0.017(3) -0.003(2) -0.004(2) -0.009(2)
C2 0.025(3) 0.047(4) 0.031(4) -0.011(3) 0.004(2) -0.015(3)
C3 0.036(4) 0.068(5) 0.037(4) -0.024(3) 0.005(3) -0.018(3)
C4 0.038(4) 0.097(6) 0.020(4) -0.005(4) -0.007(3) -0.030(4)
C5 0.049(4) 0.051(4) 0.030(4) 0.011(3) -0.015(3) -0.019(3)
C6 0.038(3) 0.041(3) 0.029(4) 0.005(3) -0.012(3) -0.011(3)
C7 0.019(3) 0.038(3) 0.011(3) -0.004(2) -0.001(2) -0.004(2)
C8 0.024(3) 0.037(3) 0.024(3) -0.003(2) 0.003(2) -0.001(2)
C9 0.017(3) 0.049(4) 0.022(3) -0.001(3) -0.001(2) -0.003(2)
C10 0.029(3) 0.048(4) 0.026(3) 0.001(3) 0.001(3) -0.012(3)
C11 0.038(3) 0.028(3) 0.029(3) 0.003(2) 0.000(3) -0.006(3)
C12 0.025(3) 0.038(3) 0.024(3) 0.001(2) 0.000(2) 0.000(2)
C13 0.017(2) 0.022(2) 0.015(3) 0.004(2) -0.0052(19) -0.002(2)
C14 0.029(3) 0.025(3) 0.024(3) -0.001(2) -0.001(2) 0.001(2)
C15 0.021(3) 0.039(3) 0.031(4) -0.001(2) 0.000(2) -0.001(2)
C16 0.032(3) 0.060(4) 0.038(4) -0.009(3) 0.008(3) -0.001(3)
C17 0.044(4) 0.059(4) 0.035(4) -0.007(3) 0.020(3) -0.008(3)
C18 0.056(4) 0.042(4) 0.030(4) 0.002(3) 0.009(3) -0.001(3)
C19 0.032(3) 0.033(3) 0.021(3) 0.001(2) -0.004(2) 0.003(2)
C20 0.020(3) 0.026(3) 0.016(3) 0.000(2) -0.005(2) 0.003(2)
C21 0.024(3) 0.032(3) 0.022(3) -0.001(2) -0.005(2) 0.004(2)
C22 0.028(3) 0.030(3) 0.028(3) -0.006(2) -0.003(2) 0.004(2)
C23 0.029(3) 0.031(3) 0.024(3) -0.005(2) -0.003(2) -0.002(2)
C24 0.018(3) 0.032(3) 0.027(3) 0.000(2) -0.005(2) -0.001(2)
C25 0.022(3) 0.030(3) 0.026(3) 0.000(2) -0.007(2) 0.005(2)

loop_
_atom_type_symbol
_atom_type_description
_atom_type_scat_dispersion_real
_atom_type_scat_dispersion_imag
_atom_type_scat_source
C C 0.0033 0.0016 'International Tables Vol C Tables 4.2.6.8 and 6.1.1.4'
H H 0.0000 0.0000 'International Tables Vol C Tables 4.2.6.8 and 6.1.1.4'
O O 0.0106 0.0060 'International Tables Vol C Tables 4.2.6.8 and 6.1.1.4'
F F 0.0171 0.0103 'International Tables Vol C Tables 4.2.6.8 and 6.1.1.4'
P P 0.1023 0.0942 'International Tables Vol C Tables 4.2.6.8 and 6.1.1.4'
Nb Nb -2.0727 0.6215 'International Tables Vol C Tables 4.2.6.8 and 6.1.1.4'

loop_
_geom_angle_atom_site_label_1
_geom_angle_atom_site_label_2
_geom_angle_atom_site_label_3
_geom_angle
O3 Nb1 F1 100.96(17)
O3 Nb1 F2 98.04(16)
F1 Nb1 F2 95.28(15)
O3 Nb1 F3 95.34(16)
F1 Nb1 F3 94.41(15)
F2 Nb1 F3 161.67(13)
O3 Nb1 O2 91.31(15)
F1 Nb1 O2 167.68(15)
F2 Nb1 O2 83.99(13)
F3 Nb1 O2 83.24(13)
O3 Nb1 O1 171.44(15)
F1 Nb1 O1 87.03(15)
F2 Nb1 O1 84.16(14)
F3 Nb1 O1 80.84(13)
O2 Nb1 O1 80.66(13)
O1 P1 C7 111.0(2)
O1 P1 C1 109.9(2)
C7 P1 C1 109.0(2)
O1 P1 C13 111.4(2)
C7 P1 C13 107.8(2)
C1 P1 C13 107.7(2)
O2 P2 C20 109.4(2)
O2 P2 C14 111.5(2)
C20 P2 C14 109.7(2)
O2 P2 C13 110.3(2)
C20 P2 C13 108.6(2)
C14 P2 C13 107.3(2)
P1 O1 Nb1 133.7(2)
P2 O2 Nb1 137.2(2)
C2 C1 C6 120.2(5)
C2 C1 P1 117.7(4)
C6 C1 P1 122.1(4)
C1 C2 C3 119.0(6)
C1 C2 H2 120.5
C3 C2 H2 120.5
C4 C3 C2 119.7(6)
C4 C3 H3 120.2
C2 C3 H3 120.2
C3 C4 C5 121.2(6)
C3 C4 H4 119.4
C5 C4 H4 119.4
C6 C5 C4 119.7(7)
C6 C5 H5 120.2
C4 C5 H5 120.2
C5 C6 C1 120.2(6)
C5 C6 H6 119.9
C1 C6 H6 119.9
C12 C7 C8 119.7(5)
C12 C7 P1 122.4(4)
C8 C7 P1 117.9(4)
C9 C8 C7 119.7(5)
C9 C8 H8 120.2
C7 C8 H8 120.2
C10 C9 C8 119.8(5)
C10 C9 H9 120.1
C8 C9 H9 120.1
C11 C10 C9 121.1(5)
C11 C10 H10 119.4
C9 C10 H10 119.4
C10 C11 C12 119.3(6)
C10 C11 H11 120.4
C12 C11 H11 120.4
C7 C12 C11 120.4(5)
C7 C12 H12 119.8
C11 C12 H12 119.8
P2 C13 P1 111.4(2)
P2 C13 H13A 109.3
P1 C13 H13A 109.3
P2 C13 H13B 109.3
P1 C13 H13B 109.3
H13A C13 H13B 108.0
C19 C14 C15 120.0(5)
C19 C14 P2 118.1(4)
C15 C14 P2 121.9(4)
C16 C15 C14 119.7(6)
C16 C15 H15 120.1
C14 C15 H15 120.1
C15 C16 C17 119.7(6)
C15 C16 H16 120.2
C17 C16 H16 120.2
C18 C17 C16 121.0(6)
C18 C17 H17 119.5
C16 C17 H17 119.5
C17 C18 C19 120.3(6)
C17 C18 H18 119.8
C19 C18 H18 119.8
C18 C19 C14 119.2(5)
C18 C19 H19 120.4
C14 C19 H19 120.4
C21 C20 C25 119.8(5)
C21 C20 P2 122.2(4)
C25 C20 P2 118.0(4)
C22 C21 C20 119.5(5)
C22 C21 H21 120.2
C20 C21 H21 120.2
C21 C22 C23 120.6(5)
C21 C22 H22 119.7
C23 C22 H22 119.7
C24 C23 C22 119.6(5)
C24 C23 H23 120.2
C22 C23 H23 120.2
C23 C24 C25 120.8(5)
C23 C24 H24 119.6
C25 C24 H24 119.6
C24 C25 C20 119.6(5)
C24 C25 H25 120.2
C20 C25 H25 120.2

loop_
_geom_bond_atom_site_label_1
_geom_bond_atom_site_label_2
_geom_bond_distance
Nb1 O3 1.782(4)
Nb1 F1 1.850(3)
Nb1 F2 1.912(3)
Nb1 F3 1.970(3)
Nb1 O2 2.171(3)
Nb1 O1 2.257(4)
P1 O1 1.508(4)
P1 C7 1.798(5)
P1 C1 1.801(6)
P1 C13 1.819(5)
P2 O2 1.509(3)
P2 C20 1.791(5)
P2 C14 1.793(5)
P2 C13 1.811(5)
C1 C2 1.394(8)
C1 C6 1.397(8)
C2 C3 1.408(9)
C2 H2 0.9500
C3 C4 1.379(10)
C3 H3 0.9500
C4 C5 1.382(10)
C4 H4 0.9500
C5 C6 1.380(8)
C5 H5 0.9500
C6 H6 0.9500
C7 C12 1.394(8)
C7 C8 1.401(7)
C8 C9 1.396(7)
C8 H8 0.9500
C9 C10 1.386(8)
C9 H9 0.9500
C10 C11 1.383(8)
C10 H10 0.9500
C11 C12 1.396(8)
C11 H11 0.9500
C12 H12 0.9500
C13 H13A 0.9900
C13 H13B 0.9900
C14 C19 1.405(7)
C14 C15 1.413(7)
C15 C16 1.377(8)
C15 H15 0.9500
C16 C17 1.393(9)
C16 H16 0.9500
C17 C18 1.383(9)
C17 H17 0.9500
C18 C19 1.384(8)
C18 H18 0.9500
C19 H19 0.9500
C20 C21 1.401(7)
C20 C25 1.406(7)
C21 C22 1.388(7)
C21 H21 0.9500
C22 C23 1.396(7)
C22 H22 0.9500
C23 C24 1.385(7)
C23 H23 0.9500
C24 C25 1.387(7)
C24 H24 0.9500
C25 H25 0.9500
